data_4118681
loop_
_publ_author_name
'Martin Haehnel'
'Martin Ruhmann'
'Oliver Theilmann'
'Subhendu Roy'
'Torsten Beweries'
'Perdita Arndt'
'Anke Spannenberg'
'Alexander Villinger'
'Eluvathingal D. Jemmis'
'Axel Schulz'
'Uwe Rosenthal'

_publ_section_title
;
 Reactions of Titanocene Bis(trimethylsilyl)acetylene Complexes with
 Carbodiimides: An Experimental and Theoretical Study of Complexation
 versus C-N Bond Activation
;
_journal_name_full 'Journal of the American Chemical Society'
_journal_page_first 15979
_journal_page_last 15991
_journal_paper_doi 10.1021/ja3070649
_journal_volume 134
_journal_year 2012
_chemical_formula_sum 'C32 H47 N Ti'
_chemical_formula_weight 493.61
_chemical_name_systematic
; 
 ? 
;
_space_group_IT_number 19
_symmetry_cell_setting orthorhombic
_symmetry_space_group_name_Hall 'P 2ac 2ab'
_symmetry_space_group_name_H-M 'P 21 21 21'
_atom_sites_solution_hydrogens geom
_atom_sites_solution_primary direct
_atom_sites_solution_secondary difmap
_audit_creation_method SHELXL-97
_cell_angle_alpha 90.00
_cell_angle_beta 90.00
_cell_angle_gamma 90.00
_cell_formula_units_Z 4
_cell_length_a 10.7229(2)
_cell_length_b 16.2730(3)
_cell_length_c 16.3219(3)
_cell_measurement_reflns_used 901
_cell_measurement_temperature 150(2)
_cell_measurement_theta_max 29.34
_cell_measurement_theta_min 2.51
_cell_volume 2848.07(9)
_computing_cell_refinement 'SAINT V7.68A (Bruker AXS, 2009)'
_computing_data_collection 'APEX2 V2011.4-1 (Bruker AXS, 2011)'
_computing_data_reduction 'SAINT V7.68A (Bruker AXS, 2009)'
_computing_structure_refinement 'SHELXL-97 (Sheldrick, 2008)'
_computing_structure_solution 'SHELXS-97 (Sheldrick, 2008)'
_diffrn_ambient_temperature 150(2)
_diffrn_measured_fraction_theta_full 1.000
_diffrn_measured_fraction_theta_max 1.000
_diffrn_measurement_device_type 'Bruker Kappa APEX II Duo'
_diffrn_measurement_method 'omega and phi scans'
_diffrn_radiation_monochromator 'curved graphite'
_diffrn_radiation_source 'fine-focus sealed tube'
_diffrn_radiation_type MoK\a
_diffrn_radiation_wavelength 0.71073
_diffrn_reflns_av_R_equivalents 0.0298
_diffrn_reflns_av_sigmaI/netI 0.0206
_diffrn_reflns_limit_h_max 14
_diffrn_reflns_limit_h_min -14
_diffrn_reflns_limit_k_max 21
_diffrn_reflns_limit_k_min -20
_diffrn_reflns_limit_l_max 21
_diffrn_reflns_limit_l_min -21
_diffrn_reflns_number 48630
_diffrn_reflns_theta_full 27.88
_diffrn_reflns_theta_max 27.88
_diffrn_reflns_theta_min 1.77
_exptl_absorpt_coefficient_mu 0.320
_exptl_absorpt_correction_T_max 0.9482
_exptl_absorpt_correction_T_min 0.8387
_exptl_absorpt_correction_type multi-scan
_exptl_absorpt_process_details 'SADABS V2008/1 (Bruker AXS)'
_exptl_crystal_colour red
_exptl_crystal_density_diffrn 1.151
_exptl_crystal_description prism
_exptl_crystal_F_000 1072
_exptl_crystal_size_max 0.57
_exptl_crystal_size_mid 0.19
_exptl_crystal_size_min 0.17
_refine_diff_density_max 0.423
_refine_diff_density_min -0.196
_refine_diff_density_rms 0.046
_refine_ls_abs_structure_details 'Flack H D (1983), Acta Cryst. A39, 876-881'
_refine_ls_abs_structure_Flack -0.009(18)
_refine_ls_extinction_method none
_refine_ls_goodness_of_fit_ref 1.056
_refine_ls_hydrogen_treatment constr
_refine_ls_matrix_type full
_refine_ls_number_parameters 321
_refine_ls_number_reflns 6792
_refine_ls_number_restraints 0
_refine_ls_restrained_S_all 1.056
_refine_ls_R_factor_all 0.0384
_refine_ls_R_factor_gt 0.0348
_refine_ls_shift/su_max 0.001
_refine_ls_shift/su_mean 0.000
_refine_ls_structure_factor_coef Fsqd
_refine_ls_weighting_details 'calc w=1/[\s^2^(Fo^2^)+(0.0606P)^2^+0.4859P] where P=(Fo^2^+2Fc^2^)/3'
_refine_ls_weighting_scheme calc
_refine_ls_wR_factor_gt 0.0928
_refine_ls_wR_factor_ref 0.0955
_reflns_number_gt 6360
_reflns_number_total 6792
_reflns_threshold_expression >2sigma(I)
_cod_data_source_file ja3070649_si_006.cif
_cod_data_source_block ax0048
_cod_database_code 4118681

loop_
_symmetry_equiv_pos_as_xyz
'x, y, z'
'x+1/2, -y+1/2, -z'
'-x, y+1/2, -z+1/2'
'-x+1/2, -y, z+1/2'

loop_
_atom_site_label
_atom_site_type_symbol
_atom_site_fract_x
_atom_site_fract_y
_atom_site_fract_z
_atom_site_U_iso_or_equiv
_atom_site_adp_type
_atom_site_occupancy
_atom_site_symmetry_multiplicity
_atom_site_calc_flag
_atom_site_refinement_flags
C1 C 0.78540(15) 0.31315(10) 0.66650(9) 0.0253(3) Uani 1 1 d .
C2 C 0.85979(17) 0.30248(11) 0.59470(10) 0.0294(3) Uani 1 1 d .
C3 C 0.8509(2) 0.36071(13) 0.53228(12) 0.0413(5) Uani 1 1 d .
H3 H 0.9012 0.3542 0.4848 0.050 Uiso 1 1 calc R
C4 C 0.7720(2) 0.42734(13) 0.53684(12) 0.0449(5) Uani 1 1 d .
H4 H 0.7684 0.4661 0.4934 0.054 Uiso 1 1 calc R
C5 C 0.6985(2) 0.43694(11) 0.60542(12) 0.0394(4) Uani 1 1 d .
H5 H 0.6433 0.4825 0.6084 0.047 Uiso 1 1 calc R
C6 C 0.70301(17) 0.38167(10) 0.67054(10) 0.0294(3) Uani 1 1 d .
C7 C 0.94305(18) 0.22854(12) 0.58318(11) 0.0349(4) Uani 1 1 d .
H7 H 0.9451 0.1971 0.6358 0.042 Uiso 1 1 calc R
C8 C 0.8914(2) 0.17173(14) 0.51605(13) 0.0474(5) Uani 1 1 d .
H8A H 0.8066 0.1545 0.5306 0.071 Uiso 1 1 calc R
H8B H 0.9449 0.1232 0.5110 0.071 Uiso 1 1 calc R
H8C H 0.8896 0.2012 0.4637 0.071 Uiso 1 1 calc R
C9 C 1.0776(2) 0.25192(16) 0.56055(15) 0.0504(5) Uani 1 1 d .
H9A H 1.0784 0.2784 0.5066 0.076 Uiso 1 1 calc R
H9B H 1.1293 0.2023 0.5589 0.076 Uiso 1 1 calc R
H9C H 1.1108 0.2900 0.6016 0.076 Uiso 1 1 calc R
C10 C 0.61690(19) 0.39526(11) 0.74288(12) 0.0346(4) Uani 1 1 d .
H10 H 0.6385 0.3540 0.7861 0.042 Uiso 1 1 calc R
C11 C 0.4798(2) 0.38151(17) 0.71783(16) 0.0515(6) Uani 1 1 d .
H11A H 0.4547 0.4240 0.6786 0.077 Uiso 1 1 calc R
H11B H 0.4266 0.3846 0.7665 0.077 Uiso 1 1 calc R
H11C H 0.4712 0.3272 0.6924 0.077 Uiso 1 1 calc R
C12 C 0.6303(3) 0.48128(13) 0.78024(15) 0.0514(6) Uani 1 1 d .
H12A H 0.7177 0.4909 0.7950 0.077 Uiso 1 1 calc R
H12B H 0.5782 0.4853 0.8294 0.077 Uiso 1 1 calc R
H12C H 0.6036 0.5226 0.7402 0.077 Uiso 1 1 calc R
C13 C 0.59499(14) 0.13651(10) 0.81800(11) 0.0269(3) Uani 1 1 d .
C14 C 0.65838(17) 0.08530(11) 0.87575(10) 0.0284(3) Uani 1 1 d .
C15 C 0.74798(17) 0.03949(10) 0.83374(10) 0.0287(3) Uani 1 1 d .
C16 C 0.74089(17) 0.06147(11) 0.74936(10) 0.0282(3) Uani 1 1 d .
C17 C 0.64150(17) 0.11706(11) 0.73895(10) 0.0275(3) Uani 1 1 d .
C18 C 0.48598(17) 0.19041(14) 0.83725(13) 0.0405(4) Uani 1 1 d .
H18A H 0.4759 0.2314 0.7938 0.061 Uiso 1 1 calc R
H18B H 0.5002 0.2183 0.8896 0.061 Uiso 1 1 calc R
H18C H 0.4103 0.1568 0.8410 0.061 Uiso 1 1 calc R
C19 C 0.6150(2) 0.07491(14) 0.96313(11) 0.0424(5) Uani 1 1 d .
H19A H 0.5308 0.0515 0.9635 0.064 Uiso 1 1 calc R
H19B H 0.6140 0.1285 0.9904 0.064 Uiso 1 1 calc R
H19C H 0.6720 0.0379 0.9922 0.064 Uiso 1 1 calc R
C20 C 0.8217(2) -0.03262(12) 0.86486(13) 0.0424(5) Uani 1 1 d .
H20A H 0.8143 -0.0357 0.9246 0.064 Uiso 1 1 calc R
H20B H 0.9096 -0.0258 0.8498 0.064 Uiso 1 1 calc R
H20C H 0.7894 -0.0833 0.8404 0.064 Uiso 1 1 calc R
C21 C 0.8157(2) 0.02127(12) 0.68236(12) 0.0422(4) Uani 1 1 d .
H21A H 0.7847 -0.0346 0.6732 0.063 Uiso 1 1 calc R
H21B H 0.9037 0.0191 0.6985 0.063 Uiso 1 1 calc R
H21C H 0.8074 0.0532 0.6318 0.063 Uiso 1 1 calc R
C22 C 0.59021(19) 0.14785(13) 0.65953(11) 0.0376(4) Uani 1 1 d .
H22A H 0.6332 0.1987 0.6440 0.056 Uiso 1 1 calc R
H22B H 0.5008 0.1588 0.6656 0.056 Uiso 1 1 calc R
H22C H 0.6029 0.1063 0.6169 0.056 Uiso 1 1 calc R
C23 C 1.00262(17) 0.24827(12) 0.84113(12) 0.0354(4) Uani 1 1 d .
C24 C 0.9139(2) 0.29411(12) 0.88284(12) 0.0385(4) Uani 1 1 d .
C25 C 0.86141(17) 0.24452(15) 0.94403(12) 0.0400(5) Uani 1 1 d .
C26 C 0.92447(17) 0.16622(13) 0.94337(11) 0.0346(4) Uani 1 1 d .
C27 C 1.00675(16) 0.16879(11) 0.87625(11) 0.0306(4) Uani 1 1 d .
C28 C 1.0864(2) 0.27926(17) 0.77347(15) 0.0530(6) Uani 1 1 d .
H28A H 1.0404 0.3186 0.7394 0.080 Uiso 1 1 calc R
H28B H 1.1138 0.2329 0.7396 0.080 Uiso 1 1 calc R
H28C H 1.1593 0.3064 0.7975 0.080 Uiso 1 1 calc R
C29 C 0.8856(3) 0.38322(14) 0.86703(16) 0.0536(6) Uani 1 1 d .
H29A H 0.9527 0.4173 0.8895 0.080 Uiso 1 1 calc R
H29B H 0.8066 0.3978 0.8934 0.080 Uiso 1 1 calc R
H29C H 0.8791 0.3926 0.8079 0.080 Uiso 1 1 calc R
C30 C 0.7644(2) 0.27207(19) 1.00466(15) 0.0585(7) Uani 1 1 d .
H30A H 0.7922 0.3229 1.0313 0.088 Uiso 1 1 calc R
H30B H 0.7524 0.2292 1.0461 0.088 Uiso 1 1 calc R
H30C H 0.6855 0.2820 0.9761 0.088 Uiso 1 1 calc R
C31 C 0.9242(3) 0.10269(17) 1.00910(14) 0.0570(7) Uani 1 1 d .
H31A H 0.9499 0.0497 0.9861 0.085 Uiso 1 1 calc R
H31B H 0.8400 0.0978 1.0320 0.085 Uiso 1 1 calc R
H31C H 0.9825 0.1188 1.0525 0.085 Uiso 1 1 calc R
C32 C 1.0965(2) 0.10322(15) 0.84894(16) 0.0498(5) Uani 1 1 d .
H32A H 1.0884 0.0551 0.8847 0.075 Uiso 1 1 calc R
H32B H 1.1819 0.1244 0.8520 0.075 Uiso 1 1 calc R
H32C H 1.0776 0.0874 0.7923 0.075 Uiso 1 1 calc R
N1 N 0.79198(14) 0.25751(8) 0.73010(8) 0.0255(3) Uani 1 1 d .
Ti1 Ti 0.80396(2) 0.187891(16) 0.812568(16) 0.02036(7) Uani 1 1 d .

loop_
_atom_site_aniso_label
_atom_site_aniso_U_11
_atom_site_aniso_U_22
_atom_site_aniso_U_33
_atom_site_aniso_U_23
_atom_site_aniso_U_13
_atom_site_aniso_U_12
C1 0.0280(7) 0.0251(7) 0.0227(7) -0.0008(6) -0.0020(5) -0.0066(7)
C2 0.0328(8) 0.0313(9) 0.0241(7) -0.0020(6) 0.0009(6) -0.0106(7)
C3 0.0516(11) 0.0481(12) 0.0242(8) 0.0046(8) 0.0051(8) -0.0139(10)
C4 0.0644(14) 0.0376(10) 0.0327(9) 0.0138(8) -0.0056(9) -0.0116(10)
C5 0.0475(10) 0.0300(8) 0.0408(10) 0.0077(7) -0.0104(9) 0.0004(9)
C6 0.0318(8) 0.0264(7) 0.0301(8) 0.0021(6) -0.0045(7) -0.0024(7)
C7 0.0351(9) 0.0403(10) 0.0294(9) -0.0059(7) 0.0099(7) -0.0042(8)
C8 0.0585(13) 0.0482(12) 0.0354(10) -0.0132(9) 0.0058(9) -0.0060(10)
C9 0.0390(11) 0.0625(14) 0.0496(12) -0.0033(11) 0.0159(10) -0.0074(11)
C10 0.0364(10) 0.0318(9) 0.0357(9) 0.0045(7) -0.0014(8) 0.0101(8)
C11 0.0367(11) 0.0588(14) 0.0590(13) 0.0132(11) -0.0007(10) 0.0121(10)
C12 0.0701(16) 0.0347(11) 0.0494(12) -0.0028(9) 0.0016(12) 0.0169(11)
C13 0.0226(7) 0.0295(8) 0.0287(8) -0.0027(7) -0.0005(7) -0.0047(6)
C14 0.0313(8) 0.0297(8) 0.0241(8) 0.0010(6) 0.0019(6) -0.0082(7)
C15 0.0325(8) 0.0237(8) 0.0299(8) 0.0008(6) -0.0017(7) -0.0040(7)
C16 0.0319(8) 0.0268(8) 0.0259(8) -0.0060(6) 0.0023(7) -0.0046(7)
C17 0.0269(8) 0.0323(8) 0.0233(7) -0.0009(6) -0.0030(6) -0.0067(7)
C18 0.0268(8) 0.0472(11) 0.0475(10) -0.0030(9) 0.0060(7) 0.0021(9)
C19 0.0490(12) 0.0517(12) 0.0265(9) 0.0022(8) 0.0097(8) -0.0113(10)
C20 0.0510(12) 0.0283(9) 0.0480(11) 0.0049(8) -0.0057(10) 0.0024(9)
C21 0.0525(11) 0.0377(9) 0.0363(9) -0.0129(8) 0.0100(10) 0.0019(9)
C22 0.0402(10) 0.0442(10) 0.0284(8) 0.0038(8) -0.0100(8) -0.0067(9)
C23 0.0306(9) 0.0373(10) 0.0382(9) 0.0030(8) -0.0101(7) -0.0090(8)
C24 0.0419(10) 0.0362(10) 0.0373(9) -0.0058(7) -0.0159(8) -0.0037(8)
C25 0.0286(9) 0.0623(13) 0.0293(9) -0.0198(9) -0.0090(7) 0.0029(9)
C26 0.0288(8) 0.0490(11) 0.0259(8) 0.0005(7) -0.0080(7) -0.0040(8)
C27 0.0230(7) 0.0351(9) 0.0336(9) -0.0009(7) -0.0088(7) -0.0014(6)
C28 0.0428(12) 0.0681(15) 0.0481(12) 0.0092(11) -0.0032(10) -0.0245(11)
C29 0.0636(15) 0.0365(11) 0.0607(14) -0.0092(10) -0.0253(12) 0.0009(10)
C30 0.0426(12) 0.0851(19) 0.0480(13) -0.0298(13) -0.0010(10) -0.0013(12)
C31 0.0605(15) 0.0722(16) 0.0381(11) 0.0232(11) -0.0181(10) -0.0211(13)
C32 0.0303(10) 0.0528(13) 0.0663(14) -0.0128(11) -0.0089(10) 0.0084(9)
N1 0.0264(7) 0.0273(6) 0.0227(6) 0.0000(5) 0.0017(5) 0.0017(6)
Ti1 0.02007(12) 0.02180(12) 0.01920(11) -0.00077(10) -0.00117(10) 0.00101(10)

loop_
_atom_type_symbol
_atom_type_description
_atom_type_scat_dispersion_real
_atom_type_scat_dispersion_imag
_atom_type_scat_source
C C 0.0033 0.0016 'International Tables Vol C Tables 4.2.6.8 and 6.1.1.4'
H H 0.0000 0.0000 'International Tables Vol C Tables 4.2.6.8 and 6.1.1.4'
N N 0.0061 0.0033 'International Tables Vol C Tables 4.2.6.8 and 6.1.1.4'
Ti Ti 0.2776 0.4457 'International Tables Vol C Tables 4.2.6.8 and 6.1.1.4'

loop_
_geom_angle_atom_site_label_1
_geom_angle_atom_site_label_2
_geom_angle_atom_site_label_3
_geom_angle
N1 C1 C6 120.71(14)
N1 C1 C2 120.61(15)
C6 C1 C2 118.67(15)
C3 C2 C1 118.60(17)
C3 C2 C7 119.39(16)
C1 C2 C7 121.96(15)
C4 C3 C2 122.50(19)
C4 C3 H3 118.8
C2 C3 H3 118.8
C3 C4 C5 118.98(17)
C3 C4 H4 120.5
C5 C4 H4 120.5
C4 C5 C6 121.80(19)
C4 C5 H5 119.1
C6 C5 H5 119.1
C5 C6 C1 119.43(17)
C5 C6 C10 118.64(17)
C1 C6 C10 121.90(14)
C2 C7 C9 112.81(18)
C2 C7 C8 110.79(17)
C9 C7 C8 108.41(17)
C2 C7 H7 108.2
C9 C7 H7 108.2
C8 C7 H7 108.2
C7 C8 H8A 109.5
C7 C8 H8B 109.5
H8A C8 H8B 109.5
C7 C8 H8C 109.5
H8A C8 H8C 109.5
H8B C8 H8C 109.5
C7 C9 H9A 109.5
C7 C9 H9B 109.5
H9A C9 H9B 109.5
C7 C9 H9C 109.5
H9A C9 H9C 109.5
H9B C9 H9C 109.5
C6 C10 C12 112.70(18)
C6 C10 C11 110.68(17)
C12 C10 C11 109.10(19)
C6 C10 H10 108.1
C12 C10 H10 108.1
C11 C10 H10 108.1
C10 C11 H11A 109.5
C10 C11 H11B 109.5
H11A C11 H11B 109.5
C10 C11 H11C 109.5
H11A C11 H11C 109.5
H11B C11 H11C 109.5
C10 C12 H12A 109.5
C10 C12 H12B 109.5
H12A C12 H12B 109.5
C10 C12 H12C 109.5
H12A C12 H12C 109.5
H12B C12 H12C 109.5
C17 C13 C14 107.59(15)
C17 C13 C18 126.64(16)
C14 C13 C18 125.11(16)
C17 C13 Ti1 73.45(9)
C14 C13 Ti1 77.47(10)
C18 C13 Ti1 122.34(12)
C15 C14 C13 108.34(15)
C15 C14 C19 128.06(17)
C13 C14 C19 122.77(17)
C15 C14 Ti1 74.04(10)
C13 C14 Ti1 68.70(9)
C19 C14 Ti1 130.92(13)
C14 C15 C16 107.70(15)
C14 C15 C20 127.80(17)
C16 C15 C20 123.40(17)
C14 C15 Ti1 73.67(10)
C16 C15 Ti1 68.81(9)
C20 C15 Ti1 132.14(13)
C17 C16 C15 108.56(15)
C17 C16 C21 126.48(16)
C15 C16 C21 124.37(17)
C17 C16 Ti1 73.41(9)
C15 C16 Ti1 77.56(10)
C21 C16 Ti1 122.33(13)
C16 C17 C13 107.43(14)
C16 C17 C22 126.76(16)
C13 C17 C22 125.77(16)
C16 C17 Ti1 72.54(10)
C13 C17 Ti1 72.18(9)
C22 C17 Ti1 122.55(12)
C13 C18 H18A 109.5
C13 C18 H18B 109.5
H18A C18 H18B 109.5
C13 C18 H18C 109.5
H18A C18 H18C 109.5
H18B C18 H18C 109.5
C14 C19 H19A 109.5
C14 C19 H19B 109.5
H19A C19 H19B 109.5
C14 C19 H19C 109.5
H19A C19 H19C 109.5
H19B C19 H19C 109.5
C15 C20 H20A 109.5
C15 C20 H20B 109.5
H20A C20 H20B 109.5
C15 C20 H20C 109.5
H20A C20 H20C 109.5
H20B C20 H20C 109.5
C16 C21 H21A 109.5
C16 C21 H21B 109.5
H21A C21 H21B 109.5
C16 C21 H21C 109.5
H21A C21 H21C 109.5
H21B C21 H21C 109.5
C17 C22 H22A 109.5
C17 C22 H22B 109.5
H22A C22 H22B 109.5
C17 C22 H22C 109.5
H22A C22 H22C 109.5
H22B C22 H22C 109.5
C24 C23 C27 108.31(17)
C24 C23 C28 125.9(2)
C27 C23 C28 125.6(2)
C24 C23 Ti1 72.90(11)
C27 C23 Ti1 74.42(10)
C28 C23 Ti1 121.62(14)
C23 C24 C25 108.39(18)
C23 C24 C29 124.9(2)
C25 C24 C29 126.6(2)
C23 C24 Ti1 73.35(11)
C25 C24 Ti1 74.16(11)
C29 C24 Ti1 121.09(14)
C24 C25 C26 108.35(17)
C24 C25 C30 125.1(2)
C26 C25 C30 126.3(2)
C24 C25 Ti1 71.89(10)
C26 C25 Ti1 77.05(10)
C30 C25 Ti1 121.47(13)
C27 C26 C25 105.88(17)
C27 C26 C31 125.6(2)
C25 C26 C31 127.3(2)
C27 C26 Ti1 70.00(10)
C25 C26 Ti1 69.05(10)
C31 C26 Ti1 134.92(14)
C26 C27 C23 108.82(17)
C26 C27 C32 127.64(19)
C23 C27 C32 123.24(19)
C26 C27 Ti1 77.04(10)
C23 C27 Ti1 71.45(10)
C32 C27 Ti1 122.43(13)
C23 C28 H28A 109.5
C23 C28 H28B 109.5
H28A C28 H28B 109.5
C23 C28 H28C 109.5
H28A C28 H28C 109.5
H28B C28 H28C 109.5
C24 C29 H29A 109.5
C24 C29 H29B 109.5
H29A C29 H29B 109.5
C24 C29 H29C 109.5
H29A C29 H29C 109.5
H29B C29 H29C 109.5
C25 C30 H30A 109.5
C25 C30 H30B 109.5
H30A C30 H30B 109.5
C25 C30 H30C 109.5
H30A C30 H30C 109.5
H30B C30 H30C 109.5
C26 C31 H31A 109.5
C26 C31 H31B 109.5
H31A C31 H31B 109.5
C26 C31 H31C 109.5
H31A C31 H31C 109.5
H31B C31 H31C 109.5
C27 C32 H32A 109.5
C27 C32 H32B 109.5
H32A C32 H32B 109.5
C27 C32 H32C 109.5
H32A C32 H32C 109.5
H32B C32 H32C 109.5
C1 N1 Ti1 178.40(13)
N1 Ti1 C24 86.42(7)
N1 Ti1 C23 87.12(7)
C24 Ti1 C23 33.76(7)
N1 Ti1 C13 100.63(6)
C24 Ti1 C13 134.26(7)
C23 Ti1 C13 165.97(6)
N1 Ti1 C16 101.66(6)
C24 Ti1 C16 165.31(7)
C23 Ti1 C16 133.41(7)
C13 Ti1 C16 56.80(6)
N1 Ti1 C17 82.77(6)
C24 Ti1 C17 160.63(7)
C23 Ti1 C17 159.64(7)
C13 Ti1 C17 34.37(6)
C16 Ti1 C17 34.06(6)
N1 Ti1 C25 116.83(7)
C24 Ti1 C25 33.95(8)
C23 Ti1 C25 56.14(7)
C13 Ti1 C25 109.83(6)
C16 Ti1 C25 141.38(7)
C17 Ti1 C25 144.09(7)
N1 Ti1 C27 118.28(7)
C24 Ti1 C27 56.28(6)
C23 Ti1 C27 34.13(6)
C13 Ti1 C27 141.01(6)
C16 Ti1 C27 109.06(6)
C17 Ti1 C27 143.03(6)
C25 Ti1 C27 55.98(6)
N1 Ti1 C14 134.11(6)
C24 Ti1 C14 126.32(7)
C23 Ti1 C14 138.40(6)
C13 Ti1 C14 33.83(6)
C16 Ti1 C14 55.27(6)
C17 Ti1 C14 55.71(6)
C25 Ti1 C14 92.72(7)
C27 Ti1 C14 107.22(6)
N1 Ti1 C15 134.82(6)
C24 Ti1 C15 138.44(6)
C23 Ti1 C15 125.51(6)
C13 Ti1 C15 55.62(6)
C16 Ti1 C15 33.63(6)
C17 Ti1 C15 55.67(6)
C25 Ti1 C15 107.79(7)
C27 Ti1 C15 91.83(6)
C14 Ti1 C15 32.29(6)
N1 Ti1 C26 140.67(7)
C24 Ti1 C26 56.00(7)
C23 Ti1 C26 55.65(6)
C13 Ti1 C26 113.56(6)
C16 Ti1 C26 112.89(6)
C17 Ti1 C26 136.56(6)
C25 Ti1 C26 33.90(7)
C27 Ti1 C26 32.97(6)
C14 Ti1 C26 82.97(6)
C15 Ti1 C26 82.62(6)

loop_
_geom_bond_atom_site_label_1
_geom_bond_atom_site_label_2
_geom_bond_distance
C1 N1 1.3793(19)
C1 C6 1.424(2)
C1 C2 1.428(2)
C2 C3 1.395(3)
C2 C7 1.510(3)
C3 C4 1.377(3)
C3 H3 0.9500
C4 C5 1.378(3)
C4 H4 0.9500
C5 C6 1.393(2)
C5 H5 0.9500
C6 C10 1.515(3)
C7 C9 1.537(3)
C7 C8 1.537(3)
C7 H7 1.0000
C8 H8A 0.9800
C8 H8B 0.9800
C8 H8C 0.9800
C9 H9A 0.9800
C9 H9B 0.9800
C9 H9C 0.9800
C10 C12 1.534(3)
C10 C11 1.542(3)
C10 H10 1.0000
C11 H11A 0.9800
C11 H11B 0.9800
C11 H11C 0.9800
C12 H12A 0.9800
C12 H12B 0.9800
C12 H12C 0.9800
C13 C17 1.419(2)
C13 C14 1.430(2)
C13 C18 1.495(2)
C13 Ti1 2.3933(15)
C14 C15 1.396(2)
C14 C19 1.510(2)
C14 Ti1 2.5075(17)
C15 C16 1.425(2)
C15 C20 1.503(3)
C15 Ti1 2.5123(17)
C16 C17 1.408(3)
C16 C21 1.506(2)
C16 Ti1 2.3987(17)
C17 C22 1.495(2)
C17 Ti1 2.4099(16)
C18 H18A 0.9800
C18 H18B 0.9800
C18 H18C 0.9800
C19 H19A 0.9800
C19 H19B 0.9800
C19 H19C 0.9800
C20 H20A 0.9800
C20 H20B 0.9800
C20 H20C 0.9800
C21 H21A 0.9800
C21 H21B 0.9800
C21 H21C 0.9800
C22 H22A 0.9800
C22 H22B 0.9800
C22 H22C 0.9800
C23 C24 1.387(3)
C23 C27 1.415(3)
C23 C28 1.510(3)
C23 Ti1 2.3918(18)
C24 C25 1.402(3)
C24 C29 1.504(3)
C24 Ti1 2.3861(19)
C25 C26 1.443(3)
C25 C30 1.504(3)
C25 Ti1 2.4151(17)
C26 C27 1.407(3)
C26 C31 1.490(3)
C26 Ti1 2.5203(18)
C27 C32 1.504(3)
C27 Ti1 2.4302(17)
C28 H28A 0.9800
C28 H28B 0.9800
C28 H28C 0.9800
C29 H29A 0.9800
C29 H29B 0.9800
C29 H29C 0.9800
C30 H30A 0.9800
C30 H30B 0.9800
C30 H30C 0.9800
C31 H31A 0.9800
C31 H31B 0.9800
C31 H31C 0.9800
C32 H32A 0.9800
C32 H32B 0.9800
C32 H32C 0.9800
N1 Ti1 1.7640(14)
